data_1010959
loop_
_publ_author_name
'Zachariasen, W H'

_publ_section_title
;
The crystal structure of Benitoite Ba Ti Si3 O9
;
_journal_coden_ASTM ZEKGAX
_journal_name_full
;
Zeitschrift fuer Kristallographie, Kristallgeometrie, Kristallphysik,
Kristallchemie (-144,1977)
;
_journal_page_first 139
_journal_page_last 146
_journal_volume 74
_journal_year 1930
_chemical_compound_source 'from St. Benito, California'
_chemical_formula_structural 'Ba Ti Si3 O9'
_chemical_formula_sum 'Ba O9 Si3 Ti'
_chemical_name_mineral Benitoite
_chemical_name_systematic 'Barium titanium cyclo-trisilicate'
_space_group_IT_number 188
_symmetry_cell_setting hexagonal
_symmetry_Int_Tables_number 188
_symmetry_space_group_name_Hall 'P -6c 2'
_symmetry_space_group_name_H-M 'P -6 c 2'
_cell_angle_alpha 90
_cell_angle_beta 90
_cell_angle_gamma 120
_cell_formula_units_Z 2
_cell_length_a 6.60(1)
_cell_length_b 6.60(1)
_cell_length_c 9.71(1)
_cell_volume 366.3
_cod_database_code 1010959

loop_
_symmetry_equiv_pos_as_xyz
x,y,z
-y,x-y,z
y-x,-x,z
x,y,1/2-z
-y,x-y,1/2-z
y-x,-x,1/2-z
-y,-x,1/2+z
y-x,y,1/2+z
x,x-y,1/2+z
-y,-x,-z
y-x,y,-z
x,x-y,-z

loop_
_atom_site_label
_atom_site_type_symbol
_atom_site_symmetry_multiplicity
_atom_site_Wyckoff_symbol
_atom_site_fract_x
_atom_site_fract_y
_atom_site_fract_z
_atom_site_occupancy
_atom_site_attached_hydrogens
_atom_site_calc_flag
Ba1 Ba2+ 2 e 0.6667 0.3333 0. 1. 0 d
Si1 Si4+ 6 k 0.222 -0.056 0.25 1. 0 d
O1 O2- 6 k 0.222 0.194 0.25 1. 0 d
Ti1 Ti4+ 2 c 0.3333 0.6667 0. 1. 0 d
O2 O2- 12 l 0.347 -0.083 0.1167 1. 0 d

loop_
_atom_type_symbol
_atom_type_oxidation_number
Ba2+ 2.000
Si4+ 4.000
O2- -2.000
Ti4+ 4.000
